data_4124060
loop_
_publ_author_name
'Foster, M.D.'
'Friedrichs, O.D.'
'Bell, R.G.'
'Paz, F.A.A.'
'Klinowski, J.'

_publ_section_title
;
 Chemical evaluation of hypothetical uninodal zeolites
;
_journal_name_full 'Journal of the American Chemical Society'
_journal_page_first 9769
_journal_page_last 9775
_journal_paper_doi 10.1021/ja037334j
_journal_volume 126
_journal_year 2004
_chemical_formula_sum 'O2 Si'
_chemical_name_systematic 'Si O2'
_space_group_IT_number 181
_symmetry_space_group_name_Hall 'P 64 2 (0 0 2)'
_symmetry_space_group_name_H-M 'P 64 2 2'
_cell_angle_alpha 90
_cell_angle_beta 90
_cell_angle_gamma 120
_cell_formula_units_Z 12
_cell_length_a 6.50293
_cell_length_b 6.50293
_cell_length_c 13.45857
_cell_volume 492.887
_citation_journal_id_ASTM JACSAT
_cod_data_source_file Foster_JACSAT_2004_531.cif
_cod_data_source_block O2Si1
_cod_original_cell_volume 492.8874
_cod_original_sg_symbol_Hall 'P 64 2 (x,y,z+1/6)'
_cod_original_formula_sum 'O2 Si1'
_cod_struct_determination_method theoretical
_cod_database_code 4124060

loop_
_symmetry_equiv_pos_as_xyz
x,y,z
x-y,x,z+2/3
-y,x-y,z+1/3
-x,-y,z
-x+y,-x,z+2/3
y,-x+y,z+1/3
-y,-x,-z+1/3
x-y,-y,-z
x,x-y,-z+2/3
y,x,-z+1/3
-x+y,y,-z
-x,-x+y,-z+2/3

loop_
_atom_site_label
_atom_site_type_symbol
_atom_site_fract_x
_atom_site_fract_y
_atom_site_fract_z
_atom_site_occupancy
_atom_site_U_iso_or_equiv
O3 O-2 0.5 0.5 0.98005 1 0.0
O2 O-2 0.62158 0.81079 0.83333 1 0.0
O1 O-2 0.412 0.588 0.6667 1 0.0
Si1 Si+4 0.82386 0.60002 0.61699 1 0.0
O4 O-2 0.8449 0.8449 0.6667 1 0.0
